data_2003824
loop_
_publ_author_name
'Thu\'ery, P.'
'Keller, N.'
'Lance, M.'
'Vigner, J.-D.'
'Nierlich, M.'

_publ_section_title
;
 A Bimetallic Complex Between Uranyl and
 <i>p</i>-<i>tert</i>-Butylcalix[8]arene
;
_journal_issue 8
_journal_name_full 'Acta Crystallographica Section C'
_journal_page_first 1570
_journal_page_last 1574
_journal_paper_doi 10.1107/S0108270195000710
_journal_volume 51
_journal_year 1995
_chemical_compound_source 'see text'
_chemical_formula_moiety 'C120 H190 N8 O17 U2'
_chemical_formula_sum 'C120 H190 N8 O17 U2'
_chemical_formula_weight 2493
_space_group_IT_number 15
_symmetry_cell_setting monoclinic
_symmetry_space_group_name_Hall '-C 2yc'
_symmetry_space_group_name_H-M 'C 1 2/c 1'
_atom_type_scat_source IntTabIV
_cell_angle_alpha 90
_cell_angle_beta 119.43(2)
_cell_angle_gamma 90
_cell_formula_units_Z 4
_cell_length_a 34.342(9)
_cell_length_b 12.642(2)
_cell_length_c 34.230(9)
_cell_measurement_reflns_used 25
_cell_measurement_temperature 295
_cell_measurement_theta_max 12
_cell_measurement_theta_min 8
_cell_volume 12943(6)
_diffrn_measurement_device 'Enraf-Nonius CAD4'
_diffrn_measurement_method \w/\q
_diffrn_radiation_type MoK\a
_diffrn_radiation_wavelength 0.71073
_diffrn_reflns_av_R_equivalents 0.022
_diffrn_reflns_limit_h_max 33
_diffrn_reflns_limit_h_min 0
_diffrn_reflns_limit_k_max 12
_diffrn_reflns_limit_k_min 0
_diffrn_reflns_limit_l_max 33
_diffrn_reflns_limit_l_min -33
_diffrn_reflns_number 6160
_diffrn_reflns_theta_max 20
_diffrn_standards_decay_% insignificant
_diffrn_standards_interval_time 60
_diffrn_standards_number 3
_exptl_absorpt_coefficient_mu 2.43
_exptl_absorpt_correction_T_max 1.23
_exptl_absorpt_correction_T_min 0.81
_exptl_absorpt_correction_type 'empirical DIFABS'
_exptl_crystal_colour red-brown
_exptl_crystal_density_diffrn 1.28
_exptl_crystal_description platelet
_exptl_crystal_size_max 0.50
_exptl_crystal_size_mid 0.45
_exptl_crystal_size_min 0.20
_refine_diff_density_max 1.03
_refine_diff_density_min -0.18
_refine_ls_extinction_method none
_refine_ls_goodness_of_fit_obs 2.92
_refine_ls_hydrogen_treatment 'H atoms not included'
_refine_ls_number_parameters 459
_refine_ls_number_reflns 3942
_refine_ls_R_factor_obs 0.052
_refine_ls_shift/esd_max 0.04
_refine_ls_structure_factor_coef F
_refine_ls_weighting_scheme unit
_refine_ls_wR_factor_obs 0.073
_reflns_number_observed 3942
_reflns_number_total 6026
_reflns_observed_criterion >3\s(I)
_cod_data_source_file na1138.cif
_cod_data_source_block na1138a
_cod_depositor_comments
;
The following automatic conversions were performed:

'_refine_ls_weighting_scheme' value '1' was changed to 'unit'.

Automatic conversion script
Id: cif_fix_values 3143 2015-03-26 13:38:13Z robertas 
;
_cod_original_sg_symbol_H-M 'C 2/c'
_cod_database_code 2003824

loop_
_symmetry_equiv_pos_as_xyz
x,y,z
x,-y,1/2+z
-x,-y,-z
-x,y,1/2-z
1/2+x,1/2+y,z
1/2+x,1/2-y,1/2+z
1/2-x,1/2-y,-z
1/2-x,1/2+y,1/2-z

loop_
_atom_site_label
_atom_site_fract_x
_atom_site_fract_y
_atom_site_fract_z
_atom_site_B_iso_or_equiv
U .06627(2) .12420(6) .31278(2) 2.69(1)
O(6) .0817(4) -.0156(9) .3261(4) 4.5(4)
O(7) .0480(3) .2596(8) .2969(3) 3.2(3)
O(1) -.0016(3) .1062(9) .3271(3) 3.0(3)
O(2) .0888(3) .1547(8) .3846(3) 2.9(3)
O(3) .1370(3) .1658(9) .3390(3) 3.0(3)
O(4) .0789(3) .1120(9) .2477(3) 3.1(3)
O(5) 0 .059(1) .250 2.6(4)
C(1) .0494(5) .010(2) .4152(5) 4.0(4)
C(2) .1806(5) .223(1) .4323(4) 2.8(4)
C(3) .1691(5) .029(1) .2973(5) 3.1(4)
C(4) .0552(5) .293(1) .1899(5) 3.7(4)
C(11) -.0062(5) .153(1) .3620(4) 2.7(4)
C(12) -.0315(5) .239(1) .3559(5) 3.0(4)
C(13) -.0363(5) .280(2) .3918(5) 3.7(4)
C(14) -.0151(5) .234(2) .4320(5) 4.2(4)
C(15) .0116(5) .147(1) .4399(5) 3.7(4)
C(16) .0176(5) .103(1) .4056(5) 3.6(4)
C(21) .1136(4) .121(1) .4251(4) 2.7(3)
C(22) .0957(5) .046(1) .4440(5) 3.0(4)
C(23) .1214(5) .010(2) .4877(5) 3.8(4)
C(24) .1664(5) .043(2) .5141(5) 4.2(4)
C(25) .1847(5) .114(1) .4957(5) 3.4(4)
C(26) .1595(5) .151(1) .4508(4) 2.9(4)
C(31) .1779(4) .132(1) .3648(4) 2.3(3)
C(32) .2025(5) .158(1) .4108(5) 2.8(4)
C(33) .2460(5) .121(2) .4366(5) 3.5(4)
C(34) .2669(6) .058(2) .4188(5) 4.3(4)
C(35) .2410(5) .029(2) .3730(5) 4.0(4)
C(36) .1969(5) .064(1) .3462(5) 2.9(4)
C(41) .1131(5) .162(1) .2434(5) 3.0(4)
C(42) .1564(5) .118(1) .2670(5) 3.5(4)
C(43) .1898(6) .171(2) .2618(6) 4.6(5)
C(44) .1806(6) .265(2) .2344(6) 5.4(5)
C(45) .1369(6) .301(2) .2120(6) 4.8(5)
C(46) .1019(5) .251(1) .2163(5) 3.0(4)
C(141) -.0207(6) .277(2) .4730(5) 7.0(7)
C(142) .0258(9) .317(3) .5091(8) 13(1)
C(143) -.0374(8) .188(3) .4909(7) 17.9(9)
C(144) -.0499(9) .373(3) .4604(7) 13(1)
C(241) .1939(6) .010(2) .5636(6) 6.4(7)
C(242) .242(1) -.006(4) .577(1) 13(2)
C(243) .192(1) .088(4) .593(1) 18(2)
C(244) .183(1) -.096(3) .5718(9) 20(2)
C(341) .3177(6) .022(2) .4478(6) 7.7(7)
C(342) .321(1) -.093(3) .438(1) 11(1)
C(343) .340(1) .061(4) .420(1) 10(1)
C(344) .326(1) .000(3) .498(1) 11(1)
C(345) .344(2) .095(5) .484(2) 11(2)
C(441) .2194(6) .324(3) .2295(8) 10.7(9)
C(442) .253(1) .362(3) .277(1) 12(1)
C(443) .204(1) .437(4) .210(1) 14(2)
C(444) .235(1) .255(4) .204(1) 17(2)
N(1) .1372(7) -.184(2) .3822(7) 10.5(9)
C(101) .1067(9) -.233(3) .404(1) 18(2)
C(102) .070(1) -.266(3) .383(2) 27(2)
C(103) .1713(8) -.114(2) .4174(7) 7.5(8)
C(104) .2087(9) -.181(3) .4567(8) 10(1)
C(105) .151(1) -.245(3) .352(1) 17(2)
C(106) .180(1) -.239(3) .341(1) 19(1)
N(2) .0801(7) -.184(2) .1649(7) 14.0(8)
C(201) .0800(9) -.078(3) .1302(8) 17(1)
C(202) .1111(8) .011(3) .1501(8) 16(1)
C(203) .1252(8) -.238(2) .1860(8) 12.6(9)
C(204) .122(1) -.327(3) .143(1) 21(1)
C(205) .0403(9) -.283(2) .1407(8) 16(1)
C(206) .064(2) -.400(4) .155(2) 22(1)
O(8) .0617(9) -.122(2) .2232(8) 20(1)
O(9) .500 .309(3) .250 18(1)
O(10) 0 .497(4) .250 22(2)
N(3) .068 .385 .400 15.0
C(301) .050 .463 .408 15.0
C(302) .035 .536 .423 15.0
N(4) .149 .392 .318 15.0
C(401) .157 .485 .295 15.0
C(402) .159 .550 .276 15.0

loop_
_geom_angle_atom_site_label_1
_geom_angle_atom_site_label_2
_geom_angle_atom_site_label_3
_geom_angle_site_symmetry_1
_geom_angle
_geom_angle_publ_flag
O(6) U O(7) . 176.7(5) yes
O(6) U O(2) . 89.5(4) yes
O(6) U O(4) . 90.4(4) yes
O(7) U O(1) . 85.9(4) yes
O(7) U O(3) . 92.7(4) yes
O(7) U O(5) . 91.1(5) yes
O(2) U O(3) . 78.0(3) yes
O(4) U O(5) . 71.3(2) yes
C(16) C(1) C(22) . 109.0(10) yes
C(36) C(3) C(42) . 111.0(10) yes
C(14) C(141) C(142) . 107(2) yes
C(14) C(141) C(144) . 112(2) yes
C(142) C(141) C(144) . 104(3) yes
C(24) C(241) C(242) . 111(2) yes
C(24) C(241) C(244) . 113(2) yes
C(242) C(241) C(244) . 99(3) yes
C(34) C(341) C(342) . 109(2) yes
C(34) C(341) C(344) . 107(2) yes
C(44) C(441) C(442) . 105(2) yes
C(44) C(441) C(444) . 110(3) yes
C(442) C(441) C(444) . 120(3) yes
C(101) N(1) C(103) . 106(2) yes
C(103) N(1) C(105) . 118(3) yes
N(1) C(103) C(104) . 111(2) yes
C(201) N(2) C(203) . 109(2) yes
C(203) N(2) C(205) . 106(2) yes
N(2) C(203) C(204) . 105(2) yes
O(6) U O(1) . 92.6(4) yes
O(6) U O(3) . 90.1(4) yes
O(6) U O(5) . 85.6(5) yes
O(7) U O(2) . 92.8(4) yes
O(7) U O(4) . 88.7(4) yes
O(1) U O(2) . 70.5(3) yes
O(3) U O(4) . 74.7(3) yes
O(5) U O(1) . 66.1(2) yes
C(26) C(2) C(32) . 110.0(10) yes
C(12) C(4) C(46) 4_555 109.0(10) yes
C(14) C(141) C(143) . 109(2) yes
C(142) C(141) C(143) . 111(3) yes
C(143) C(141) C(144) . 113(3) yes
C(24) C(241) C(243) . 112(3) yes
C(242) C(241) C(243) . 108(3) yes
C(243) C(241) C(244) . 114(3) yes
C(34) C(341) C(343) . 104(2) yes
C(34) C(341) C(345) . 112(3) yes
C(44) C(441) C(443) . 110(3) yes
C(442) C(441) C(443) . 95(4) yes
C(443) C(441) C(444) . 115(3) yes
C(101) N(1) C(105) . 125(3) yes
N(1) C(101) C(102) . 125(6) yes
N(1) C(105) C(106) . 138(5) yes
C(201) N(2) C(205) . 119(2) yes
N(2) C(201) C(202) . 120(3) yes
N(2) C(205) C(206) . 111(3) yes
N(3) C(301) C(302) . 170.0 no
N(4) C(401) C(402) . 174.0 no

loop_
_geom_bond_atom_site_label_1
_geom_bond_atom_site_label_2
_geom_bond_site_symmetry_2
_geom_bond_distance
_geom_bond_publ_flag
U O(6) . 1.840(10) yes
U O(1) . 2.619(9) yes
U O(3) . 2.200(10) yes
U O(5) . 2.381(5) yes
O(1) C(11) . 1.41(2) yes
O(3) C(31) . 1.31(2) yes
C(1) C(16) . 1.53(2) yes
C(2) C(26) . 1.49(2) yes
C(3) C(36) . 1.53(2) yes
C(4) C(46) . 1.50(2) yes
C(14) C(141) . 1.60(2) yes
C(141) C(143) . 1.52(4) yes
C(24) C(241) . 1.54(3) yes
C(241) C(243) . 1.44(4) yes
C(34) C(341) . 1.59(2) yes
C(341) C(343) . 1.56(4) yes
C(341) C(345) . 1.46(6) yes
C(441) C(442) . 1.53(4) yes
C(441) C(444) . 1.50(5) yes
N(1) C(101) . 1.67(5) yes
N(1) C(105) . 1.54(5) yes
C(103) C(104) . 1.58(3) yes
N(2) C(201) . 1.79(4) yes
N(2) C(205) . 1.73(3) yes
C(203) C(204) . 1.82(4) yes
U O(7) . 1.810(10) yes
U O(2) . 2.218(9) yes
U O(4) . 2.476(9) yes
O(2) C(21) . 1.29(2) yes
O(4) C(41) . 1.40(2) yes
C(1) C(22) . 1.47(2) yes
C(2) C(32) . 1.52(2) yes
C(3) C(42) . 1.45(2) yes
C(4) C(12) 4_555 1.53(2) yes
C(141) C(142) . 1.55(3) yes
C(141) C(144) . 1.49(4) yes
C(241) C(242) . 1.50(4) yes
C(241) C(244) . 1.45(4) yes
C(341) C(342) . 1.50(4) yes
C(341) C(344) . 1.62(4) yes
C(44) C(441) . 1.61(3) yes
C(441) C(443) . 1.56(5) yes
N(1) C(103) . 1.50(3) yes
C(101) C(102) . 1.18(5) yes
C(105) C(106) . 1.23(5) yes
N(2) C(203) . 1.51(3) yes
C(201) C(202) . 1.47(5) yes
C(205) C(206) . 1.64(5) yes
N(3) C(301) . 1.278 no
C(301) C(302) . 1.268 no
N(4) C(401) . 1.526 no
C(401) C(402) . 1.062 no

loop_
_geom_torsion_atom_site_label_1
_geom_torsion_site_symmetry_1
_geom_torsion_atom_site_label_2
_geom_torsion_site_symmetry_2
_geom_torsion_atom_site_label_3
_geom_torsion_site_symmetry_3
_geom_torsion_atom_site_label_4
_geom_torsion_site_symmetry_4
_geom_torsion
_geom_torsion_publ_flag
C(15) . C(16) . C(1) . C(22) . -68(2) yes
C(25) . C(26) . C(2) . C(32) . 90(2) yes
C(35) . C(36) . C(3) . C(42) . -118(2) yes
C(45) . C(46) . C(4) . C(12) 4_555 89(2) yes
C(16) . C(1) . C(22) . C(23) . 113(2) yes
C(26) . C(2) . C(32) . C(33) . -86(2) yes
C(36) . C(3) . C(42) . C(43) . 70(2) yes
C(46) . C(4) . C(12) 4_555 C(13) 4_555 -85(1) yes
